data_7215930
loop_
_publ_author_name
'Saraswatula, Viswanadha G.'
'Bhat, Mukhtar A.'
'Gurunathan, Pradeep Kumar'
'Saha, Binoy K.'

_publ_section_title
;
 Comparison of pyridyl and pyridyl N-oxide groups as acceptor in hydrogen
 bonding with carboxylic acid
;
_journal_issue 22
_journal_name_full CrystEngComm
_journal_page_first 4715
_journal_paper_doi 10.1039/c3ce42449a
_journal_volume 16
_journal_year 2014
_chemical_formula_moiety 'C10 H6 N O3, C10 H7 N O3, C13 H15 N2 O'
_chemical_formula_sum 'C33 H28 N4 O7'
_chemical_formula_weight 592.59
_chemical_name_common 'BPO.alpha-cyanocoumaric acid'
_space_group_crystal_system triclinic
_space_group_IT_number 2
_space_group_name_Hall '-P 1'
_space_group_name_H-M_alt 'P -1'
_symmetry_space_group_name_Hall '-P 1'
_symmetry_space_group_name_H-M 'P -1'
_atom_sites_solution_hydrogens geom
_atom_sites_solution_primary direct
_atom_sites_solution_secondary difmap
_audit_creation_date 2012-10-10
_audit_creation_method
;
  Olex2 1.2
  (compiled 2012.05.09 svn.r2324, GUI svn.r4230)
;
_cell_angle_alpha 99.943(9)
_cell_angle_beta 90.989(9)
_cell_angle_gamma 108.782(12)
_cell_formula_units_Z 2
_cell_length_a 7.3004(9)
_cell_length_b 10.1353(13)
_cell_length_c 20.884(2)
_cell_measurement_reflns_used 3232
_cell_measurement_temperature 298(2)
_cell_measurement_theta_max 29.1535
_cell_measurement_theta_min 2.9503
_cell_volume 1436.6(3)
_computing_cell_refinement
;
CrysAlisPro, Oxford Diffraction Ltd.,
Version 1.171.34.44 (release 25-10-2010 CrysAlis171 .NET)
(compiled Oct 25 2010,18:11:34)
;
_computing_data_collection
;
CrysAlisPro, Oxford Diffraction Ltd.,
Version 1.171.34.44 (release 25-10-2010 CrysAlis171 .NET)
(compiled Oct 25 2010,18:11:34)
;
_computing_data_reduction
;
CrysAlisPro, Oxford Diffraction Ltd.,
Version 1.171.34.44 (release 25-10-2010 CrysAlis171 .NET)
(compiled Oct 25 2010,18:11:34)
;
_computing_molecular_graphics
;
O. V. Dolomanov, L. J. Bourhis, R. J. Gildea, J. A. K. Howard and H. Puschmann,
OLEX2: a complete structure solution, refinement and analysis program.
J. Appl. Cryst. (2009). 42, 339-341.
;
_computing_publication_material
;
O. V. Dolomanov, L. J. Bourhis, R. J. Gildea, J. A. K. Howard and H. Puschmann,
OLEX2: a complete structure solution, refinement and analysis program.
J. Appl. Cryst. (2009). 42, 339-341.
;
_computing_structure_refinement
;
SHELXL, G.M. Sheldrick, Acta Cryst.
(2008). A64, 112-122
;
_computing_structure_solution
;
SHELXS, G.M. Sheldrick, Acta Cryst.
(2008). A64, 112-122
;
_diffrn_ambient_temperature 298(2)
_diffrn_detector_area_resol_mean 15.9821
_diffrn_measured_fraction_theta_full 0.995
_diffrn_measured_fraction_theta_max 0.995
_diffrn_measurement_details
;
  1 omega  -11.00   89.00   1.0000   10.0000
omega____ theta____ kappa____ phi______ frames
    -       19.1366   77.0000 -120.0000 100

  2 omega  -10.00   37.00   1.0000   10.0000
omega____ theta____ kappa____ phi______ frames
    -       19.1366   77.0000    0.0000 47

  3 omega  -44.00   46.00   1.0000   10.0000
omega____ theta____ kappa____ phi______ frames
    -       19.1366  -77.0000  120.0000 90

  4 omega   -2.00   85.00   1.0000   10.0000
omega____ theta____ kappa____ phi______ frames
    -       19.1366   77.0000   30.0000 87

  5 omega  -47.00  -20.00   1.0000   10.0000
omega____ theta____ kappa____ phi______ frames
    -       19.1366  -37.0000  -90.0000 27

  6 omega   -4.00   34.00   1.0000   10.0000
omega____ theta____ kappa____ phi______ frames
    -       19.1366  -37.0000  -90.0000 38

  7 omega  -43.00   29.00   1.0000   10.0000
omega____ theta____ kappa____ phi______ frames
    -       19.1366  -77.0000 -180.0000 72

  8 omega  -51.00    1.00   1.0000   10.0000
omega____ theta____ kappa____ phi______ frames
    -       19.1366  -77.0000  -90.0000 52
;
_diffrn_measurement_device_type 'Xcalibur, Eos'
_diffrn_measurement_method '\w scans'
_diffrn_orient_matrix_UB_11 0.0752287000
_diffrn_orient_matrix_UB_12 0.0660818000
_diffrn_orient_matrix_UB_13 0.0095190000
_diffrn_orient_matrix_UB_21 -0.0012934000
_diffrn_orient_matrix_UB_22 0.0114414000
_diffrn_orient_matrix_UB_23 -0.0325426000
_diffrn_orient_matrix_UB_31 -0.0702511000
_diffrn_orient_matrix_UB_32 0.0341641000
_diffrn_orient_matrix_UB_33 0.0068333000
_diffrn_radiation_monochromator graphite
_diffrn_radiation_type 'Mo K\a'
_diffrn_radiation_wavelength 0.7107
_diffrn_reflns_av_R_equivalents 0.0693
_diffrn_reflns_av_unetI/netI 0.1018
_diffrn_reflns_limit_h_max 8
_diffrn_reflns_limit_h_min -8
_diffrn_reflns_limit_k_max 10
_diffrn_reflns_limit_k_min -12
_diffrn_reflns_limit_l_max 24
_diffrn_reflns_limit_l_min -24
_diffrn_reflns_number 12734
_diffrn_reflns_theta_full 25.00
_diffrn_reflns_theta_max 25.00
_diffrn_reflns_theta_min 2.96
_diffrn_source 'Enhance (Mo) X-ray Source'
_exptl_absorpt_coefficient_mu 0.098
_exptl_absorpt_correction_T_max 1.00000
_exptl_absorpt_correction_T_min 0.65286
_exptl_absorpt_correction_type multi-scan
_exptl_absorpt_process_details
;
CrysAlisPro, Oxford Diffraction Ltd.,
Version 1.171.34.44 (release 25-10-2010 CrysAlis171 .NET)
(compiled Oct 25 2010,18:11:34)
Empirical absorption correction using spherical harmonics,
 implemented in SCALE3 ABSPACK scaling algorithm.
;
_exptl_crystal_colour yellowish
_exptl_crystal_density_diffrn 1.370
_exptl_crystal_density_method 'not measured'
_exptl_crystal_description plate
_exptl_crystal_F_000 620
_exptl_crystal_size_max 0.50
_exptl_crystal_size_mid 0.21
_exptl_crystal_size_min 0.08
_refine_diff_density_max 0.448
_refine_diff_density_min -0.330
_refine_diff_density_rms 0.101
_refine_ls_extinction_coef 0.010(5)
_refine_ls_extinction_expression Fc^*^=kFc[1+0.001xFc^2^\l^3^/sin(2\q)]^-1/4^
_refine_ls_extinction_method SHELXL
_refine_ls_goodness_of_fit_ref 1.061
_refine_ls_hydrogen_treatment mixed
_refine_ls_matrix_type full
_refine_ls_number_parameters 414
_refine_ls_number_reflns 5039
_refine_ls_number_restraints 4
_refine_ls_restrained_S_all 1.061
_refine_ls_R_factor_all 0.1791
_refine_ls_R_factor_gt 0.1181
_refine_ls_shift/su_max 0.000
_refine_ls_shift/su_mean 0.000
_refine_ls_structure_factor_coef Fsqd
_refine_ls_weighting_details 'calc w=1/[\s^2^(Fo^2^)+(0.2000P)^2^+0.0000P] where P=(Fo^2^+2Fc^2^)/3'
_refine_ls_weighting_scheme calc
_refine_ls_wR_factor_gt 0.3032
_refine_ls_wR_factor_ref 0.3593
_reflns_number_gt 2577
_reflns_number_total 5039
_reflns_threshold_expression >2sigma(I)
_cod_data_source_file c3ce42449a.txt
_cod_data_source_block TBPO-acca
_cod_database_code 7215930

loop_
_space_group_symop_id
_space_group_symop_operation_xyz
1 'x, y, z'
2 '-x, -y, -z'

loop_
_atom_site_label
_atom_site_type_symbol
_atom_site_fract_x
_atom_site_fract_y
_atom_site_fract_z
_atom_site_U_iso_or_equiv
_atom_site_adp_type
_atom_site_occupancy
_atom_site_symmetry_multiplicity
_atom_site_calc_flag
_atom_site_refinement_flags
O5 O 0.1409(6) 0.4001(4) 0.06124(17) 0.0613(11) Uani 1 1 d .
O4 O 0.2518(7) 0.6359(4) 0.08822(19) 0.0705(12) Uani 1 1 d .
O6 O 0.0449(7) 0.7208(5) 0.48260(19) 0.0727(13) Uani 1 1 d D
C20 C 0.0518(8) 0.3618(6) 0.1823(2) 0.0497(13) Uani 1 1 d .
C12 C 0.1310(7) 0.5033(5) 0.1698(2) 0.0443(12) Uani 1 1 d .
C13 C 0.1701(8) 0.6183(6) 0.2167(2) 0.0497(13) Uani 1 1 d .
H13 H 0.2315 0.7033 0.2031 0.060 Uiso 1 1 calc R
C19 C -0.0069(8) 0.5360(6) 0.3139(3) 0.0531(14) Uani 1 1 d .
H19 H -0.0807 0.4501 0.2880 0.064 Uiso 1 1 calc R
C14 C 0.1337(8) 0.6342(6) 0.2856(2) 0.0507(14) Uani 1 1 d .
C16 C 0.2162(9) 0.7855(6) 0.3918(3) 0.0645(16) Uani 1 1 d .
H16 H 0.2936 0.8696 0.4180 0.077 Uiso 1 1 calc R
C18 C -0.0394(8) 0.5625(6) 0.3787(2) 0.0537(14) Uani 1 1 d .
H18 H -0.1371 0.4967 0.3958 0.064 Uiso 1 1 calc R
C11 C 0.1804(8) 0.5161(6) 0.1007(2) 0.0470(13) Uani 1 1 d .
N2 N -0.0039(8) 0.2494(6) 0.1918(3) 0.0730(15) Uani 1 1 d .
C17 C 0.0740(8) 0.6882(6) 0.4189(2) 0.0537(14) Uani 1 1 d .
C15 C 0.2438(8) 0.7589(6) 0.3267(3) 0.0588(15) Uani 1 1 d .
H15 H 0.3389 0.8263 0.3095 0.071 Uiso 1 1 calc R
O1 O 0.7753(6) 0.5959(4) 0.05370(18) 0.0627(11) Uani 1 1 d D
O2 O 0.9189(6) 0.8315(4) 0.07028(19) 0.0661(12) Uani 1 1 d .
C3 C 0.8447(7) 0.8461(6) 0.2015(2) 0.0462(13) Uani 1 1 d .
H3A H 0.9108 0.9243 0.1835 0.055 Uiso 1 1 calc R
O3 O 0.7845(7) 0.9975(5) 0.4699(2) 0.0782(14) Uani 1 1 d D
C2 C 0.7857(7) 0.7236(5) 0.1588(2) 0.0448(13) Uani 1 1 d .
C6 C 0.8923(8) 1.0638(6) 0.3678(3) 0.0543(14) Uani 1 1 d .
H6 H 0.9454 1.1590 0.3871 0.065 Uiso 1 1 calc R
C4 C 0.8241(7) 0.8796(5) 0.2716(2) 0.0437(12) Uani 1 1 d .
C10 C 0.6818(8) 0.5888(6) 0.1747(3) 0.0545(14) Uani 1 1 d .
C1 C 0.8333(7) 0.7221(6) 0.0894(3) 0.0491(13) Uani 1 1 d .
C9 C 0.7398(8) 0.7811(6) 0.3102(3) 0.0581(15) Uani 1 1 d .
H9 H 0.6901 0.6854 0.2912 0.070 Uiso 1 1 calc R
C7 C 0.8021(8) 0.9632(6) 0.4051(2) 0.0505(14) Uani 1 1 d .
C5 C 0.9021(8) 1.0214(6) 0.3024(2) 0.0513(14) Uani 1 1 d .
H5 H 0.9626 1.0891 0.2778 0.062 Uiso 1 1 calc R
N1 N 0.5948(8) 0.4815(6) 0.1879(3) 0.0801(17) Uani 1 1 d .
C8 C 0.7281(8) 0.8218(6) 0.3756(3) 0.0597(15) Uani 1 1 d .
H8 H 0.6699 0.7538 0.4004 0.072 Uiso 1 1 calc R
N3 N 0.6564(8) 0.2439(5) 0.0171(2) 0.0619(13) Uani 1 1 d D
C23 C 0.4976(8) 0.0835(5) 0.1062(2) 0.0469(13) Uani 1 1 d .
N4 N 0.3468(7) 0.3616(6) 0.4375(2) 0.0715(16) Uani 1 1 d .
C24 C 0.6630(8) 0.0735(5) 0.0782(3) 0.0519(14) Uani 1 1 d .
H24 H 0.7221 0.0120 0.0904 0.062 Uiso 1 1 calc R
O7 O 0.2855(7) 0.4192(5) 0.4918(2) 0.0986(17) Uani 1 1 d .
C27 C 0.3545(8) 0.0718(6) 0.2178(3) 0.0570(15) Uani 1 1 d .
H27A H 0.2689 0.1211 0.2059 0.068 Uiso 1 1 calc R
H27B H 0.2835 0.0033 0.2434 0.068 Uiso 1 1 calc R
C28 C 0.5288(8) 0.1784(6) 0.2598(3) 0.0598(15) Uani 1 1 d .
H28A H 0.6191 0.1310 0.2695 0.072 Uiso 1 1 calc R
H28B H 0.5944 0.2516 0.2357 0.072 Uiso 1 1 calc R
C22 C 0.4147(8) 0.1780(6) 0.0879(3) 0.0573(15) Uani 1 1 d .
H22 H 0.3030 0.1871 0.1061 0.069 Uiso 1 1 calc R
C30 C 0.4147(9) 0.3651(7) 0.3280(3) 0.0642(16) Uani 1 1 d .
H30 H 0.4164 0.4074 0.2918 0.077 Uiso 1 1 calc R
C25 C 0.7418(8) 0.1537(6) 0.0324(3) 0.0591(16) Uani 1 1 d .
H25 H 0.8516 0.1454 0.0125 0.071 Uiso 1 1 calc R
C26 C 0.4074(9) -0.0073(6) 0.1559(3) 0.0615(16) Uani 1 1 d .
H26A H 0.4976 -0.0528 0.1681 0.074 Uiso 1 1 calc R
H26B H 0.2909 -0.0816 0.1351 0.074 Uiso 1 1 calc R
C31 C 0.3565(9) 0.4228(7) 0.3852(3) 0.0715(17) Uani 1 1 d .
H31 H 0.3237 0.5048 0.3876 0.086 Uiso 1 1 calc R
C21 C 0.4978(9) 0.2579(6) 0.0429(3) 0.0604(16) Uani 1 1 d .
H21 H 0.4431 0.3217 0.0304 0.073 Uiso 1 1 calc R
C29 C 0.4709(8) 0.2461(6) 0.3227(3) 0.0554(15) Uani 1 1 d .
C32 C 0.4629(10) 0.1900(7) 0.3788(3) 0.0742(18) Uani 1 1 d .
H32 H 0.4997 0.1102 0.3784 0.089 Uiso 1 1 calc R
C33 C 0.4023(11) 0.2489(8) 0.4350(3) 0.084(2) Uani 1 1 d .
H33 H 0.4001 0.2090 0.4720 0.100 Uiso 1 1 calc R
H6A H -0.060(8) 0.664(8) 0.493(5) 0.16(4) Uiso 1 1 d D
H3 H 0.702(9) 0.296(7) -0.014(3) 0.11(3) Uiso 1 1 d D
H1 H 0.803(9) 0.592(7) 0.0131(13) 0.08(2) Uiso 1 1 d D
H3B H 0.838(10) 1.087(2) 0.476(4) 0.12(3) Uiso 1 1 d D

loop_
_atom_site_aniso_label
_atom_site_aniso_U_11
_atom_site_aniso_U_22
_atom_site_aniso_U_33
_atom_site_aniso_U_23
_atom_site_aniso_U_13
_atom_site_aniso_U_12
O5 0.098(3) 0.046(2) 0.031(2) -0.0027(17) 0.0132(18) 0.0152(19)
O4 0.122(3) 0.043(2) 0.034(2) 0.0079(18) 0.019(2) 0.010(2)
O6 0.093(3) 0.072(3) 0.031(2) -0.010(2) 0.019(2) 0.007(2)
C20 0.071(4) 0.050(4) 0.027(3) 0.004(2) 0.010(2) 0.020(3)
C12 0.063(3) 0.039(3) 0.031(3) 0.006(2) 0.009(2) 0.017(2)
C13 0.066(3) 0.045(3) 0.034(3) 0.007(2) 0.009(2) 0.012(2)
C19 0.072(4) 0.042(3) 0.033(3) -0.009(2) 0.006(2) 0.010(2)
C14 0.066(3) 0.049(3) 0.032(3) 0.004(2) 0.013(2) 0.013(3)
C16 0.083(4) 0.047(3) 0.045(4) -0.009(3) 0.014(3) 0.004(3)
C18 0.068(4) 0.049(3) 0.033(3) 0.002(2) 0.015(2) 0.008(3)
C11 0.066(3) 0.046(3) 0.027(3) 0.004(2) 0.009(2) 0.019(3)
N2 0.109(4) 0.054(3) 0.055(3) 0.019(3) 0.016(3) 0.020(3)
C17 0.073(4) 0.053(3) 0.026(3) -0.003(2) 0.011(2) 0.014(3)
C15 0.077(4) 0.049(3) 0.036(3) -0.004(3) 0.016(3) 0.006(3)
O1 0.097(3) 0.052(2) 0.028(2) -0.0058(19) 0.012(2) 0.016(2)
O2 0.104(3) 0.049(2) 0.034(2) 0.0052(18) 0.0197(19) 0.012(2)
C3 0.055(3) 0.049(3) 0.032(3) 0.005(2) 0.010(2) 0.016(2)
O3 0.118(4) 0.065(3) 0.031(2) -0.003(2) 0.019(2) 0.007(3)
C2 0.054(3) 0.050(3) 0.030(3) 0.007(2) 0.009(2) 0.016(2)
C6 0.073(4) 0.043(3) 0.035(3) -0.006(2) 0.007(2) 0.010(3)
C4 0.051(3) 0.049(3) 0.028(3) 0.000(2) 0.002(2) 0.015(2)
C10 0.075(4) 0.049(4) 0.029(3) 0.000(3) 0.006(3) 0.010(3)
C1 0.061(3) 0.050(3) 0.034(3) 0.002(3) 0.008(2) 0.017(2)
C9 0.076(4) 0.047(3) 0.037(3) -0.001(3) 0.010(3) 0.005(3)
C7 0.063(3) 0.055(3) 0.026(3) -0.002(2) 0.006(2) 0.014(3)
C5 0.075(4) 0.044(3) 0.031(3) 0.004(2) 0.011(2) 0.016(3)
N1 0.119(5) 0.056(3) 0.042(3) 0.007(3) 0.008(3) -0.002(3)
C8 0.083(4) 0.049(3) 0.037(3) 0.006(3) 0.017(3) 0.008(3)
N3 0.086(4) 0.049(3) 0.037(3) 0.003(2) 0.009(3) 0.006(3)
C23 0.071(4) 0.033(3) 0.029(3) -0.002(2) 0.004(2) 0.011(2)
N4 0.076(4) 0.073(4) 0.041(3) -0.010(3) 0.020(2) 0.001(3)
C24 0.067(4) 0.043(3) 0.041(3) 0.002(3) 0.007(3) 0.014(2)
O7 0.098(3) 0.102(4) 0.059(3) -0.024(3) 0.033(2) 0.002(3)
C27 0.074(4) 0.054(3) 0.037(3) 0.009(3) 0.013(3) 0.013(3)
C28 0.068(4) 0.066(4) 0.038(3) 0.006(3) 0.011(3) 0.013(3)
C22 0.071(4) 0.053(3) 0.047(3) 0.005(3) 0.013(3) 0.021(3)
C30 0.082(4) 0.065(4) 0.046(4) 0.011(3) 0.016(3) 0.025(3)
C25 0.058(3) 0.063(4) 0.046(4) 0.000(3) 0.012(3) 0.011(3)
C26 0.088(4) 0.047(3) 0.041(3) 0.002(3) 0.016(3) 0.013(3)
C31 0.083(4) 0.063(4) 0.063(4) 0.004(3) 0.016(3) 0.020(3)
C21 0.081(4) 0.049(3) 0.054(4) 0.014(3) 0.007(3) 0.024(3)
C29 0.059(3) 0.057(4) 0.038(3) 0.001(3) 0.010(2) 0.007(3)
C32 0.111(5) 0.070(4) 0.044(4) 0.013(3) 0.021(3) 0.031(4)
C33 0.123(6) 0.081(5) 0.043(4) 0.017(4) 0.020(4) 0.025(4)

loop_
_atom_type_symbol
_atom_type_description
_atom_type_scat_dispersion_real
_atom_type_scat_dispersion_imag
_atom_type_scat_source
C C 0.0033 0.0016 'International Tables Vol C Tables 4.2.6.8 and 6.1.1.4'
H H 0.0000 0.0000 'International Tables Vol C Tables 4.2.6.8 and 6.1.1.4'
N N 0.0061 0.0033 'International Tables Vol C Tables 4.2.6.8 and 6.1.1.4'
O O 0.0106 0.0060 'International Tables Vol C Tables 4.2.6.8 and 6.1.1.4'

loop_
_geom_angle_atom_site_label_1
_geom_angle_atom_site_label_2
_geom_angle_atom_site_label_3
_geom_angle
N2 C20 C12 177.3(6)
C20 C12 C11 116.3(4)
C13 C12 C20 122.6(5)
C13 C12 C11 121.0(4)
C12 C13 C14 131.4(5)
C18 C19 C14 122.0(5)
C19 C14 C13 125.6(5)
C15 C14 C13 117.6(5)
C15 C14 C19 116.8(5)
C15 C16 C17 120.7(5)
C19 C18 C17 119.9(5)
O5 C11 C12 115.0(5)
O4 C11 O5 126.7(5)
O4 C11 C12 118.3(4)
O6 C17 C16 119.0(5)
O6 C17 C18 122.2(5)
C16 C17 C18 118.7(5)
C16 C15 C14 121.9(5)
C2 C3 C4 131.6(5)
C3 C2 C10 124.7(5)
C3 C2 C1 119.4(5)
C10 C2 C1 115.9(4)
C5 C6 C7 119.5(5)
C9 C4 C3 125.3(5)
C9 C4 C5 117.4(5)
C5 C4 C3 117.3(5)
N1 C10 C2 178.4(7)
O1 C1 C2 113.3(5)
O2 C1 O1 125.3(5)
O2 C1 C2 121.5(5)
C8 C9 C4 121.4(5)
O3 C7 C6 122.8(5)
O3 C7 C8 117.9(5)
C8 C7 C6 119.2(5)
C6 C5 C4 121.9(5)
C9 C8 C7 120.5(5)
C21 N3 C25 123.4(5)
C24 C23 C22 118.3(5)
C24 C23 C26 120.9(5)
C22 C23 C26 120.8(5)
O7 N4 C31 118.5(6)
C33 N4 O7 121.6(6)
C33 N4 C31 119.8(6)
C23 C24 C25 120.6(5)
C28 C27 C26 113.7(5)
C29 C28 C27 111.8(5)
C21 C22 C23 119.8(5)
C31 C30 C29 122.0(6)
N3 C25 C24 118.3(5)
C23 C26 C27 115.4(4)
N4 C31 C30 120.3(6)
N3 C21 C22 119.6(5)
C30 C29 C28 122.8(5)
C30 C29 C32 115.0(5)
C32 C29 C28 122.2(6)
C33 C32 C29 121.8(7)
N4 C33 C32 121.1(7)

loop_
_geom_bond_atom_site_label_1
_geom_bond_atom_site_label_2
_geom_bond_distance
O5 C11 1.259(6)
O4 C11 1.233(6)
O6 C17 1.352(6)
C20 C12 1.435(8)
C20 N2 1.134(7)
C12 C13 1.335(7)
C12 C11 1.510(7)
C13 C14 1.458(7)
C19 C14 1.400(7)
C19 C18 1.375(7)
C14 C15 1.388(7)
C16 C17 1.387(8)
C16 C15 1.371(8)
C18 C17 1.392(7)
O1 C1 1.298(6)
O2 C1 1.223(6)
C3 C2 1.334(7)
C3 C4 1.467(7)
O3 C7 1.357(6)
C2 C10 1.432(8)
C2 C1 1.494(7)
C6 C7 1.393(7)
C6 C5 1.370(7)
C4 C9 1.387(7)
C4 C5 1.394(7)
C10 N1 1.152(7)
C9 C8 1.370(7)
C7 C8 1.382(7)
N3 C25 1.336(8)
N3 C21 1.323(8)
C23 C24 1.375(7)
C23 C22 1.386(8)
C23 C26 1.524(7)
N4 O7 1.337(6)
N4 C31 1.338(8)
N4 C33 1.323(9)
C24 C25 1.377(8)
C27 C28 1.518(8)
C27 C26 1.524(8)
C28 C29 1.505(7)
C22 C21 1.370(8)
C30 C31 1.373(8)
C30 C29 1.381(8)
C29 C32 1.382(8)
C32 C33 1.369(9)
